data_4516057
loop_
_publ_author_name
'Hu, Xing-Mei'
'Zhou, Bei'
'Yang, Chang-Long'
'Lin, Jun'
'Yan, Sheng-Jiao'

_publ_section_title
;
 Site-Selective Reaction of Enaminones and Enamine Esters for the
 Synthesis of Novel Diverse Morphan Derivatives.
;
_journal_issue 6
_journal_name_full 'ACS omega'
_journal_page_first 5994
_journal_page_last 6005
_journal_paper_doi 10.1021/acsomega.8b00726
_journal_volume 3
_journal_year 2018
_chemical_formula_moiety 'C16 H22 F3 N O5'
_chemical_formula_sum 'C16 H22 F3 N O5'
_chemical_formula_weight 365.34
_space_group_crystal_system monoclinic
_space_group_IT_number 14
_space_group_name_Hall '-P 2ybc'
_space_group_name_H-M_alt 'P 1 21/c 1'
_atom_sites_solution_hydrogens geom
_atom_sites_solution_primary dual
_audit_creation_date 2017-09-28
_audit_creation_method
;
Olex2 1.2-beta
(compiled 2017.08.10 svn.r3458 for OlexSys, GUI svn.r5381)
;
_cell_angle_alpha 90
_cell_angle_beta 93.158(2)
_cell_angle_gamma 90
_cell_formula_units_Z 4
_cell_length_a 8.7813(11)
_cell_length_b 8.4703(11)
_cell_length_c 24.136(3)
_cell_measurement_reflns_used 2273
_cell_measurement_temperature 297.15
_cell_measurement_theta_max 22.085
_cell_measurement_theta_min 2.796
_cell_volume 1792.5(4)
_computing_cell_refinement 'SAINT v8.34A (Bruker, 2013)'
_computing_data_reduction 'SAINT v8.34A (Bruker, 2013)'
_computing_molecular_graphics 'Olex2 (Dolomanov et al., 2009)'
_computing_publication_material 'Olex2 (Dolomanov et al., 2009)'
_computing_structure_refinement 'ShelXL (Sheldrick, 2015)'
_computing_structure_solution 'ShelXT (Sheldrick, 2015)'
_diffrn_ambient_temperature 297.15
_diffrn_measured_fraction_theta_full 0.998
_diffrn_measured_fraction_theta_max 0.980
_diffrn_measurement_device_type 'Bruker P4'
_diffrn_measurement_method '\w scan'
_diffrn_radiation_type MoK\a
_diffrn_radiation_wavelength 0.71073
_diffrn_reflns_av_R_equivalents 0.0304
_diffrn_reflns_av_unetI/netI 0.0408
_diffrn_reflns_Laue_measured_fraction_full 0.998
_diffrn_reflns_Laue_measured_fraction_max 0.980
_diffrn_reflns_limit_h_max 11
_diffrn_reflns_limit_h_min -11
_diffrn_reflns_limit_k_max 5
_diffrn_reflns_limit_k_min -11
_diffrn_reflns_limit_l_max 31
_diffrn_reflns_limit_l_min -30
_diffrn_reflns_number 10502
_diffrn_reflns_point_group_measured_fraction_full 0.998
_diffrn_reflns_point_group_measured_fraction_max 0.980
_diffrn_reflns_theta_full 25.242
_diffrn_reflns_theta_max 27.596
_diffrn_reflns_theta_min 2.549
_diffrn_standards_decay_% 1
_diffrn_standards_interval_count 60
_diffrn_standards_number 1
_exptl_absorpt_coefficient_mu 0.119
_exptl_absorpt_correction_T_max 0.7456
_exptl_absorpt_correction_T_min 0.7013
_exptl_absorpt_correction_type multi-scan
_exptl_absorpt_process_details
'SADABS-2014/3 (Bruker,2014/3) was used for absorption correction. wR2(int) was 0.0431 before and 0.0362 after correction. The Ratio of minimum to maximum transmission is 0.9406. The \l/2 correction factor is 0.00150.'
_exptl_crystal_colour colourless
_exptl_crystal_colour_primary colourless
_exptl_crystal_density_diffrn 1.354
_exptl_crystal_description block
_exptl_crystal_F_000 768
_exptl_crystal_size_max 0.2
_exptl_crystal_size_mid 0.2
_exptl_crystal_size_min 0.2
_refine_diff_density_max 0.327
_refine_diff_density_min -0.227
_refine_diff_density_rms 0.047
_refine_ls_extinction_coef 0.019(2)
_refine_ls_extinction_expression Fc^*^=kFc[1+0.001xFc^2^\l^3^/sin(2\q)]^-1/4^
_refine_ls_extinction_method 'SHELXL-2016/6 (Sheldrick 2016)'
_refine_ls_goodness_of_fit_ref 1.035
_refine_ls_hydrogen_treatment constr
_refine_ls_matrix_type full
_refine_ls_number_parameters 230
_refine_ls_number_reflns 4068
_refine_ls_number_restraints 0
_refine_ls_restrained_S_all 1.035
_refine_ls_R_factor_all 0.1088
_refine_ls_R_factor_gt 0.0587
_refine_ls_shift/su_max 0.000
_refine_ls_shift/su_mean 0.000
_refine_ls_structure_factor_coef Fsqd
_refine_ls_weighting_details 'w=1/[\s^2^(Fo^2^)+(0.0754P)^2^+0.5684P] where P=(Fo^2^+2Fc^2^)/3'
_refine_ls_weighting_scheme calc
_refine_ls_wR_factor_gt 0.1487
_refine_ls_wR_factor_ref 0.1776
_reflns_Friedel_coverage 0.000
_reflns_number_gt 2278
_reflns_number_total 4068
_reflns_threshold_expression 'I > 2\s(I)'
_cod_data_source_file ao8b00726_si_003.cif
_cod_data_source_block hxmxat18_0m
_cod_database_code 4516057
_shelx_shelxl_version_number 2016/6
_shelx_space_group_comment
;
The symmetry employed for this shelxl refinement is uniquely defined
by the following loop, which should always be used as a source of
symmetry information in preference to the above space-group names.
They are only intended as comments.
;
_olex2_refinement_description
;
1. Fixed Uiso
 At 1.2 times of:
  All C(H) groups, All C(H,H) groups, All N(H) groups
 At 1.5 times of:
  All C(H,H,H) groups
2.a Ternary CH refined with riding coordinates:
 C3(H3), C9(H9)
2.b Secondary CH2 refined with riding coordinates:
 C5(H5A,H5B), C7(H7A,H7B), C12(H12A,H12B), C14(H14A,H14B), C16(H16A,H16B)
2.c Aromatic/amide H refined with riding coordinates:
 N1(H1)
2.d Idealised Me refined as rotating group:
 C6(H6A,H6B,H6C), C8(H8A,H8B,H8C), C13(H13A,H13B,H13C)
;
_olex2_submission_special_instructions 'No special instructions were received'

loop_
_space_group_symop_operation_xyz
'x, y, z'
'-x, y+1/2, -z+1/2'
'-x, -y, -z'
'x, -y-1/2, z-1/2'

loop_
_atom_site_label
_atom_site_type_symbol
_atom_site_fract_x
_atom_site_fract_y
_atom_site_fract_z
_atom_site_U_iso_or_equiv
_atom_site_adp_type
_atom_site_occupancy
_atom_site_site_symmetry_order
_atom_site_calc_flag
_atom_site_refinement_flags_posn
F1 F 0.1232(2) 0.5637(2) 0.72430(7) 0.0858(6) Uani 1 1 d .
F2 F 0.02299(18) 0.4699(3) 0.64922(9) 0.0941(6) Uani 1 1 d .
F3 F 0.1019(2) 0.3163(2) 0.71403(10) 0.1065(7) Uani 1 1 d .
O1 O 0.42173(19) 0.32439(18) 0.55776(7) 0.0517(4) Uani 1 1 d .
O2 O 0.68011(18) 0.31079(19) 0.58590(7) 0.0552(5) Uani 1 1 d .
O3 O 0.1632(2) 0.7483(2) 0.63687(10) 0.0821(7) Uani 1 1 d .
O4 O 0.3825(2) 0.8197(2) 0.60592(11) 0.0894(7) Uani 1 1 d .
O5 O 0.6603(3) 0.5260(3) 0.75576(10) 0.0999(8) Uani 1 1 d .
N1 N 0.3543(2) 0.2950(2) 0.67045(9) 0.0530(5) Uani 1 1 d .
H1 H 0.302823 0.221937 0.685621 0.064 Uiso 1 1 calc R
C1 C 0.1349(3) 0.4499(3) 0.68737(13) 0.0630(7) Uani 1 1 d .
C2 C 0.2903(3) 0.4404(3) 0.66337(10) 0.0470(6) Uani 1 1 d .
C3 C 0.5065(3) 0.2586(3) 0.65330(10) 0.0486(6) Uani 1 1 d .
H3 H 0.512441 0.145742 0.644816 0.058 Uiso 1 1 calc R
C4 C 0.5328(3) 0.3531(3) 0.60090(10) 0.0463(6) Uani 1 1 d .
C5 C 0.4096(4) 0.1645(3) 0.53867(14) 0.0807(10) Uani 1 1 d .
H5A H 0.384671 0.095867 0.569043 0.097 Uiso 1 1 calc R
H5B H 0.506294 0.130319 0.525174 0.097 Uiso 1 1 calc R
C6 C 0.2905(4) 0.1543(4) 0.49407(14) 0.0810(9) Uani 1 1 d .
H6A H 0.322917 0.209415 0.462009 0.121 Uiso 1 1 calc GR
H6B H 0.198506 0.201420 0.506080 0.121 Uiso 1 1 calc GR
H6C H 0.271891 0.045560 0.484830 0.121 Uiso 1 1 calc GR
C7 C 0.7325(4) 0.3873(4) 0.53752(14) 0.0852(10) Uani 1 1 d .
H7A H 0.750215 0.498441 0.545198 0.102 Uiso 1 1 calc R
H7B H 0.655571 0.378906 0.507260 0.102 Uiso 1 1 calc R
C8 C 0.8745(4) 0.3128(4) 0.52161(15) 0.0855(10) Uani 1 1 d .
H8A H 0.910800 0.365704 0.489730 0.128 Uiso 1 1 calc GR
H8B H 0.855685 0.203739 0.512854 0.128 Uiso 1 1 calc GR
H8C H 0.949893 0.320206 0.551849 0.128 Uiso 1 1 calc GR
C9 C 0.5166(3) 0.5277(3) 0.61539(10) 0.0483(6) Uani 1 1 d .
H9 H 0.527795 0.590212 0.581691 0.058 Uiso 1 1 calc R
C10 C 0.3595(2) 0.5586(3) 0.63641(10) 0.0461(6) Uani 1 1 d .
C11 C 0.3045(3) 0.7204(3) 0.62558(11) 0.0548(6) Uani 1 1 d .
C12 C 0.1068(4) 0.9082(4) 0.6286(2) 0.1023(12) Uani 1 1 d .
H12A H 0.165061 0.979640 0.653025 0.123 Uiso 1 1 calc R
H12B H 0.120092 0.940513 0.590657 0.123 Uiso 1 1 calc R
C13 C -0.0471(5) 0.9171(5) 0.6397(2) 0.1213(15) Uani 1 1 d .
H13A H -0.103973 0.842552 0.616886 0.182 Uiso 1 1 calc GR
H13B H -0.084178 1.021784 0.631797 0.182 Uiso 1 1 calc GR
H13C H -0.059183 0.893149 0.678106 0.182 Uiso 1 1 calc GR
C14 C 0.6415(3) 0.5775(3) 0.65889(12) 0.0626(7) Uani 1 1 d .
H14A H 0.739963 0.572794 0.642585 0.075 Uiso 1 1 calc R
H14B H 0.624107 0.685871 0.669920 0.075 Uiso 1 1 calc R
C15 C 0.6440(3) 0.4730(3) 0.70931(13) 0.0637(7) Uani 1 1 d .
C16 C 0.6279(3) 0.2991(3) 0.69922(11) 0.0595(7) Uani 1 1 d .
H16A H 0.601357 0.248134 0.733364 0.071 Uiso 1 1 calc R
H16B H 0.725312 0.257056 0.689179 0.071 Uiso 1 1 calc R

loop_
_atom_site_aniso_label
_atom_site_aniso_U_11
_atom_site_aniso_U_22
_atom_site_aniso_U_33
_atom_site_aniso_U_23
_atom_site_aniso_U_13
_atom_site_aniso_U_12
F1 0.0842(12) 0.0920(13) 0.0843(12) -0.0199(10) 0.0324(9) 0.0015(9)
F2 0.0483(9) 0.1148(16) 0.1187(15) -0.0172(12) -0.0018(10) -0.0038(9)
F3 0.0920(13) 0.0774(13) 0.1565(19) 0.0277(12) 0.0660(13) -0.0044(10)
O1 0.0630(10) 0.0395(9) 0.0527(10) 0.0022(7) 0.0026(8) 0.0048(7)
O2 0.0566(10) 0.0494(10) 0.0610(11) 0.0077(8) 0.0168(8) 0.0105(8)
O3 0.0634(12) 0.0557(12) 0.1296(19) 0.0156(12) 0.0263(12) 0.0183(10)
O4 0.0836(14) 0.0460(11) 0.142(2) 0.0256(12) 0.0391(14) 0.0117(10)
O5 0.121(2) 0.0941(17) 0.0822(16) -0.0359(13) -0.0157(14) 0.0204(14)
N1 0.0547(12) 0.0432(12) 0.0624(13) 0.0112(9) 0.0146(10) -0.0011(9)
C1 0.0559(16) 0.0577(17) 0.0767(19) 0.0008(14) 0.0151(14) -0.0044(13)
C2 0.0475(13) 0.0442(13) 0.0496(14) 0.0001(10) 0.0037(10) -0.0016(10)
C3 0.0575(14) 0.0370(12) 0.0517(14) 0.0055(10) 0.0068(11) 0.0047(11)
C4 0.0488(13) 0.0400(13) 0.0505(14) 0.0049(10) 0.0068(11) 0.0040(10)
C5 0.104(2) 0.0485(17) 0.087(2) -0.0145(15) -0.0187(19) 0.0093(16)
C6 0.086(2) 0.0612(19) 0.094(2) -0.0056(16) -0.0091(18) -0.0081(16)
C7 0.087(2) 0.087(2) 0.086(2) 0.0284(18) 0.0434(18) 0.0208(18)
C8 0.080(2) 0.090(2) 0.091(2) -0.0070(19) 0.0355(18) -0.0078(17)
C9 0.0501(13) 0.0367(12) 0.0589(15) 0.0040(11) 0.0103(11) 0.0029(10)
C10 0.0448(12) 0.0396(13) 0.0542(14) 0.0008(10) 0.0066(10) 0.0011(10)
C11 0.0532(14) 0.0425(14) 0.0694(17) 0.0000(12) 0.0081(12) 0.0049(11)
C12 0.083(2) 0.058(2) 0.167(4) 0.014(2) 0.020(2) 0.0271(17)
C13 0.104(3) 0.105(3) 0.156(4) 0.013(3) 0.015(3) 0.046(2)
C14 0.0472(14) 0.0475(15) 0.094(2) -0.0106(14) 0.0116(14) -0.0013(11)
C15 0.0497(15) 0.0662(18) 0.0744(19) -0.0173(15) -0.0025(13) 0.0126(12)
C16 0.0629(16) 0.0596(17) 0.0559(16) 0.0047(13) 0.0018(12) 0.0117(13)

loop_
_atom_type_symbol
_atom_type_description
_atom_type_scat_dispersion_real
_atom_type_scat_dispersion_imag
_atom_type_scat_source
C C 0.0030 0.0020 'International Tables Vol C Tables 4.2.6.8 and 6.1.1.4'
H H 0.0000 0.0000 'International Tables Vol C Tables 4.2.6.8 and 6.1.1.4'
F F 0.0170 0.0100 'International Tables Vol C Tables 4.2.6.8 and 6.1.1.4'
N N 0.0060 0.0030 'International Tables Vol C Tables 4.2.6.8 and 6.1.1.4'
O O 0.0110 0.0060 'International Tables Vol C Tables 4.2.6.8 and 6.1.1.4'

loop_
_geom_angle_atom_site_label_1
_geom_angle_atom_site_label_2
_geom_angle_atom_site_label_3
_geom_angle
C4 O1 C5 115.93(18)
C4 O2 C7 115.78(19)
C11 O3 C12 117.4(2)
C2 N1 H1 118.8
C2 N1 C3 122.39(19)
C3 N1 H1 118.8
F1 C1 F3 105.4(2)
F1 C1 C2 113.7(2)
F2 C1 F1 107.1(2)
F2 C1 F3 105.7(2)
F2 C1 C2 113.1(2)
F3 C1 C2 111.2(2)
N1 C2 C1 112.0(2)
C10 C2 N1 122.4(2)
C10 C2 C1 125.6(2)
N1 C3 H3 109.1
N1 C3 C4 107.96(18)
N1 C3 C16 111.1(2)
C4 C3 H3 109.1
C4 C3 C16 110.6(2)
C16 C3 H3 109.1
O1 C4 O2 111.99(19)
O1 C4 C3 113.11(19)
O1 C4 C9 105.49(18)
O2 C4 C3 105.22(18)
O2 C4 C9 113.78(19)
C3 C4 C9 107.33(19)
O1 C5 H5A 109.8
O1 C5 H5B 109.8
O1 C5 C6 109.3(2)
H5A C5 H5B 108.3
C6 C5 H5A 109.8
C6 C5 H5B 109.8
C5 C6 H6A 109.5
C5 C6 H6B 109.5
C5 C6 H6C 109.5
H6A C6 H6B 109.5
H6A C6 H6C 109.5
H6B C6 H6C 109.5
O2 C7 H7A 109.8
O2 C7 H7B 109.8
O2 C7 C8 109.5(3)
H7A C7 H7B 108.2
C8 C7 H7A 109.8
C8 C7 H7B 109.8
C7 C8 H8A 109.5
C7 C8 H8B 109.5
C7 C8 H8C 109.5
H8A C8 H8B 109.5
H8A C8 H8C 109.5
H8B C8 H8C 109.5
C4 C9 H9 108.6
C4 C9 C14 110.53(19)
C10 C9 C4 109.94(18)
C10 C9 H9 108.6
C10 C9 C14 110.6(2)
C14 C9 H9 108.6
C2 C10 C9 118.2(2)
C2 C10 C11 128.4(2)
C11 C10 C9 113.4(2)
O3 C11 C10 115.9(2)
O4 C11 O3 121.7(2)
O4 C11 C10 122.3(2)
O3 C12 H12A 109.5
O3 C12 H12B 109.5
H12A C12 H12B 108.1
C13 C12 O3 110.5(3)
C13 C12 H12A 109.5
C13 C12 H12B 109.5
C12 C13 H13A 109.5
C12 C13 H13B 109.5
C12 C13 H13C 109.5
H13A C13 H13B 109.5
H13A C13 H13C 109.5
H13B C13 H13C 109.5
C9 C14 H14A 109.3
C9 C14 H14B 109.3
H14A C14 H14B 107.9
C15 C14 C9 111.7(2)
C15 C14 H14A 109.3
C15 C14 H14B 109.3
O5 C15 C14 121.8(3)
O5 C15 C16 121.4(3)
C16 C15 C14 116.8(2)
C3 C16 H16A 108.9
C3 C16 H16B 108.9
C15 C16 C3 113.2(2)
C15 C16 H16A 108.9
C15 C16 H16B 108.9
H16A C16 H16B 107.8

loop_
_geom_bond_atom_site_label_1
_geom_bond_atom_site_label_2
_geom_bond_distance
F1 C1 1.321(3)
F2 C1 1.320(3)
F3 C1 1.341(3)
O1 C4 1.408(3)
O1 C5 1.433(3)
O2 C4 1.409(3)
O2 C7 1.434(3)
O3 C11 1.307(3)
O3 C12 1.452(3)
O4 C11 1.199(3)
O5 C15 1.209(3)
N1 H1 0.8600
N1 C2 1.361(3)
N1 C3 1.454(3)
C1 C2 1.514(4)
C2 C10 1.356(3)
C3 H3 0.9800
C3 C4 1.525(3)
C3 C16 1.533(3)
C4 C9 1.528(3)
C5 H5A 0.9700
C5 H5B 0.9700
C5 C6 1.461(4)
C6 H6A 0.9600
C6 H6B 0.9600
C6 H6C 0.9600
C7 H7A 0.9700
C7 H7B 0.9700
C7 C8 1.467(4)
C8 H8A 0.9600
C8 H8B 0.9600
C8 H8C 0.9600
C9 H9 0.9800
C9 C10 1.519(3)
C9 C14 1.535(4)
C10 C11 1.471(3)
C12 H12A 0.9700
C12 H12B 0.9700
C12 C13 1.394(5)
C13 H13A 0.9600
C13 H13B 0.9600
C13 H13C 0.9600
C14 H14A 0.9700
C14 H14B 0.9700
C14 C15 1.504(4)
C15 C16 1.498(4)
C16 H16A 0.9700
C16 H16B 0.9700

loop_
_geom_torsion_atom_site_label_1
_geom_torsion_atom_site_label_2
_geom_torsion_atom_site_label_3
_geom_torsion_atom_site_label_4
_geom_torsion
F1 C1 C2 N1 123.8(2)
F1 C1 C2 C10 -57.9(4)
F2 C1 C2 N1 -113.7(2)
F2 C1 C2 C10 64.5(3)
F3 C1 C2 N1 5.0(3)
F3 C1 C2 C10 -176.7(2)
O1 C4 C9 C10 62.4(2)
O1 C4 C9 C14 -175.16(19)
O2 C4 C9 C10 -174.41(19)
O2 C4 C9 C14 -52.0(3)
O5 C15 C16 C3 138.8(3)
N1 C2 C10 C9 -2.2(4)
N1 C2 C10 C11 179.9(2)
N1 C3 C4 O1 -56.4(2)
N1 C3 C4 O2 -178.96(18)
N1 C3 C4 C9 59.5(2)
N1 C3 C16 C15 -68.4(3)
C1 C2 C10 C9 179.7(2)
C1 C2 C10 C11 1.8(4)
C2 N1 C3 C4 -34.2(3)
C2 N1 C3 C16 87.2(3)
C2 C10 C11 O3 -9.8(4)
C2 C10 C11 O4 172.6(3)
C3 N1 C2 C1 -177.0(2)
C3 N1 C2 C10 4.7(4)
C3 C4 C9 C10 -58.4(2)
C3 C4 C9 C14 64.0(2)
C4 O1 C5 C6 -179.8(2)
C4 O2 C7 C8 -170.4(3)
C4 C3 C16 C15 51.5(3)
C4 C9 C10 C2 30.2(3)
C4 C9 C10 C11 -151.6(2)
C4 C9 C14 C15 -54.0(3)
C5 O1 C4 O2 58.6(3)
C5 O1 C4 C3 -60.1(3)
C5 O1 C4 C9 -177.1(2)
C7 O2 C4 O1 57.7(3)
C7 O2 C4 C3 -179.1(2)
C7 O2 C4 C9 -61.9(3)
C9 C10 C11 O3 172.3(2)
C9 C10 C11 O4 -5.4(4)
C9 C14 C15 O5 -137.8(3)
C9 C14 C15 C16 43.1(3)
C10 C9 C14 C15 68.0(3)
C11 O3 C12 C13 177.0(4)
C12 O3 C11 O4 -4.6(5)
C12 O3 C11 C10 177.8(3)
C14 C9 C10 C2 -92.1(3)
C14 C9 C10 C11 86.1(3)
C14 C15 C16 C3 -42.2(3)
C16 C3 C4 O1 -178.14(19)
C16 C3 C4 O2 59.3(2)
C16 C3 C4 C9 -62.2(2)
